data_1569084
loop_
_publ_author_name
'Mazurek, Anna Helena'
'Szeleszczuk, \/Lukasz'
'Bethanis, Kostas'
'Christoforides, Elias'
'Dudek, Marta Katarzyna'
'Zieli\'nska-Pisklak, Monika'
'Pisklak, Dariusz Maciej'

_publ_section_title
;
 17-\b-Estradiol---\b-Cyclodextrin Complex as Solid: Synthesis, Structural
 and Physicochemical Characterization
;
_journal_issue 9
_journal_name_full Molecules
_journal_page_first 3747
_journal_paper_doi 10.3390/molecules28093747
_journal_volume 28
_journal_year 2023
_chemical_absolute_configuration rmad
_chemical_compound_source 'as described'
_chemical_formula_moiety 'C51 H82 O46.5'
_chemical_formula_sum 'C51 H82 O46.5'
_chemical_formula_weight 1439.16
_space_group_IT_number 5
_space_group_name_Hall 'C 2y'
_space_group_name_H-M_alt 'C 1 2 1'
_symmetry_cell_setting monoclinic
_symmetry_Int_Tables_number 5
_symmetry_space_group_name_Hall 'C 2y'
_symmetry_space_group_name_H-M 'C 1 2 1'
_atom_sites_solution_hydrogens geom
_audit_creation_date 2023-02-02T17:00:07-00:00
_audit_creation_method 'WinGX routine CIF_UPDATE'
_cell_angle_alpha 90
_cell_angle_beta 109.500(5)
_cell_angle_gamma 90
_cell_formula_units_Z 4
_cell_length_a 19.1245(15)
_cell_length_b 24.4180(18)
_cell_length_c 15.6004(11)
_cell_measurement_reflns_used 9073
_cell_measurement_temperature 100(2)
_cell_measurement_theta_max 74.25
_cell_measurement_theta_min 3.05
_cell_measurement_wavelength 1.54184
_cell_volume 6867.2(9)
_computing_cell_refinement 'SAINT V8.40B integration software'
_computing_data_collection 'Bruker APEX2 software'
_computing_data_reduction 'SORTAV (Blessing, 1995)'
_computing_molecular_graphics 'MERCURY (Macrae et al., 2006)'
_computing_publication_material 'WinGX publication routines (Farrugia, 2012)'
_computing_structure_refinement 'SHELXL-2018/3 (Sheldrick, 2018)'
_computing_structure_solution 'SHELXS-2013 (Sheldrick, 2008)'
_diffrn_ambient_temperature 100(2)
_diffrn_detector 'APEX-II CCD'
_diffrn_measured_fraction_theta_full 0.997
_diffrn_measured_fraction_theta_max 0.997
_diffrn_measurement_device '\k-geometry diffractometer'
_diffrn_measurement_device_type 'Bruker APEX-II'
_diffrn_measurement_method '\f or \w oscillation scans'
_diffrn_orient_matrix_UB_11 -0.023623
_diffrn_orient_matrix_UB_12 0.009032
_diffrn_orient_matrix_UB_13 -0.065915
_diffrn_orient_matrix_UB_21 0.042056
_diffrn_orient_matrix_UB_22 -0.018115
_diffrn_orient_matrix_UB_23 -0.013502
_diffrn_orient_matrix_UB_31 -0.027391
_diffrn_orient_matrix_UB_32 -0.035602
_diffrn_orient_matrix_UB_33 -0.009852
_diffrn_radiation_monochromator graphite
_diffrn_radiation_probe x-ray
_diffrn_radiation_type CuK\a
_diffrn_radiation_wavelength 1.54178
_diffrn_reflns_av_R_equivalents 0.0737
_diffrn_reflns_av_unetI/netI 0.0373
_diffrn_reflns_Laue_measured_fraction_full 0.997
_diffrn_reflns_Laue_measured_fraction_max 0.997
_diffrn_reflns_limit_h_max 22
_diffrn_reflns_limit_h_min -22
_diffrn_reflns_limit_k_max 29
_diffrn_reflns_limit_k_min -29
_diffrn_reflns_limit_l_max 18
_diffrn_reflns_limit_l_min -18
_diffrn_reflns_number 105516
_diffrn_reflns_point_group_measured_fraction_full 0.984
_diffrn_reflns_point_group_measured_fraction_max 0.984
_diffrn_reflns_reduction_process
;
        Scaled and merged with Sortav
        R.H. Blessing, (1987) Cryst. Rev. 1, 3-58
        R.H. Blessing, (1989) J. Appl. Cryst. 22, 396-397
;
_diffrn_reflns_theta_full 66.595
_diffrn_reflns_theta_max 66.595
_diffrn_reflns_theta_min 3.005
_diffrn_source 'sealed x-ray tube'
_diffrn_standards_number 0
_exptl_absorpt_coefficient_mu 1.094
_exptl_absorpt_correction_T_max 0.754
_exptl_absorpt_correction_T_min 0.593
_exptl_absorpt_correction_type multi-scan
_exptl_absorpt_process_details
;
SADABS-2016/2 - Bruker AXS area detector scaling and absorption correction
;
_exptl_crystal_colour colourless
_exptl_crystal_density_diffrn 1.392
_exptl_crystal_density_method 'not measured'
_exptl_crystal_description prism
_exptl_crystal_F_000 3040
_exptl_crystal_size_max 0.4
_exptl_crystal_size_mid 0.27
_exptl_crystal_size_min 0.13
_refine_diff_density_max 0.775
_refine_diff_density_min -0.439
_refine_diff_density_rms 0.089
_refine_ls_abs_structure_details
;
 Flack x determined using 4239 quotients [(I+)-(I-)]/[(I+)+(I-)]
 (Parsons, Flack and Wagner, Acta Cryst. B69 (2013) 249-259).
;
_refine_ls_abs_structure_Flack 0.03(17)
_refine_ls_extinction_method none
_refine_ls_goodness_of_fit_ref 1.038
_refine_ls_hydrogen_treatment constr
_refine_ls_matrix_type full
_refine_ls_number_constraints 0
_refine_ls_number_parameters 950
_refine_ls_number_reflns 11945
_refine_ls_number_restraints 202
_refine_ls_restrained_S_all 1.042
_refine_ls_R_factor_all 0.104
_refine_ls_R_factor_gt 0.0952
_refine_ls_shift/su_max 0
_refine_ls_shift/su_mean 0
_refine_ls_structure_factor_coef Fsqd
_refine_ls_weighting_details 'w=1/[\s^2^(Fo^2^)+(0.1769P)^2^+15.8528P] where P=(Fo^2^+2Fc^2^)/3'
_refine_ls_weighting_scheme calc
_refine_ls_wR_factor_gt 0.2591
_refine_ls_wR_factor_ref 0.2688
_reflns_Friedel_coverage 0.923
_reflns_Friedel_fraction_full 0.969
_reflns_Friedel_fraction_max 0.969
_reflns_number_gt 10450
_reflns_number_total 11945
_reflns_threshold_expression 'I > 2\s(I)'
_cod_data_source_file estradiol_beta-CD.cif
_cod_data_source_block cu_2022kbperst_0m
_cod_original_sg_symbol_H-M 'C 2'
_cod_original_formula_sum 'C51 H82 O46.50'
_cod_database_code 1569084
_shelx_estimated_absorpt_t_min 0.669
_shelx_estimated_absorpt_t_max 0.871

loop_
_symmetry_equiv_pos_as_xyz
'x, y, z'
'-x, y, -z'
'x+1/2, y+1/2, z'
'-x+1/2, y+1/2, -z'

loop_
_atom_site_label
_atom_site_type_symbol
_atom_site_fract_x
_atom_site_fract_y
_atom_site_fract_z
_atom_site_U_iso_or_equiv
_atom_site_adp_type
_atom_site_occupancy
_atom_site_site_symmetry_order
_atom_site_calc_flag
_atom_site_refinement_flags_posn
_atom_site_refinement_flags_adp
_atom_site_refinement_flags_occupancy
_atom_site_disorder_assembly
_atom_site_disorder_group
C11_1 C 0.7994(5) 0.4893(3) 0.8207(7) 0.056(2) Uani 1 1 d . . . . .
H11_1 H 0.83654 0.460605 0.820244 0.067 Uiso 1 1 calc R U . . .
C21_1 C 0.8301(5) 0.5228(3) 0.9064(6) 0.0509(19) Uani 1 1 d . . . . .
H21_1 H 0.877858 0.539515 0.906456 0.061 Uiso 1 1 calc R U . . .
O21_1 O 0.8453(4) 0.4900(2) 0.9845(5) 0.0583(15) Uani 1 1 d . . . . .
H21A_1 H 0.885347 0.500127 1.023385 0.087 Uiso 1 1 calc R U . . .
C31_1 C 0.7774(5) 0.5689(3) 0.9075(5) 0.0427(17) Uani 1 1 d . . . . .
H31_1 H 0.730215 0.552846 0.910563 0.051 Uiso 1 1 calc R U . . .
O31_1 O 0.8091(3) 0.6030(2) 0.9849(4) 0.0481(13) Uani 1 1 d . . . . .
H31A_1 H 0.78161 0.630331 0.981701 0.072 Uiso 1 1 calc R U . . .
C41_1 C 0.7606(5) 0.6017(3) 0.8208(6) 0.0470(19) Uani 1 1 d . . . . .
H41_1 H 0.805928 0.622227 0.821012 0.056 Uiso 1 1 calc R U . . .
O41_1 O 0.7030(3) 0.6397(2) 0.8195(4) 0.0431(12) Uani 1 1 d . . . . .
C51_1 C 0.7332(7) 0.5655(4) 0.7356(6) 0.060(2) Uani 1 1 d . . . . .
H51_1 H 0.684644 0.54886 0.732631 0.072 Uiso 1 1 calc R U . . .
O51_1 O 0.7859(5) 0.5220(3) 0.7430(5) 0.0680(19) Uani 1 1 d . . . . .
C61_1 C 0.7226(10) 0.5966(5) 0.6505(7) 0.088(4) Uani 1 1 d . . . . .
H61A_1 H 0.688522 0.627619 0.64778 0.106 Uiso 1 1 calc R U . . .
H61B_1 H 0.770885 0.612118 0.652377 0.106 Uiso 1 1 calc R U . . .
O61_1 O 0.6936(12) 0.5651(7) 0.5704(9) 0.164(6) Uani 1 1 d . . . . .
H61_1 H 0.727718 0.557677 0.549536 0.247 Uiso 1 1 calc R U . . .
C12_1 C 0.7166(5) 0.6968(3) 0.8140(5) 0.0440(17) Uani 1 1 d . . . . .
H12_1 H 0.770178 0.702512 0.821976 0.053 Uiso 1 1 calc R U . . .
C22_1 C 0.6989(5) 0.7250(3) 0.8889(5) 0.0430(16) Uani 1 1 d . . . . .
H22_1 H 0.707606 0.765093 0.884457 0.052 Uiso 1 1 calc R U . . .
O22_1 O 0.7460(3) 0.7063(2) 0.9750(4) 0.0459(12) Uani 1 1 d . . . . .
H22A_1 H 0.759563 0.733119 1.010501 0.069 Uiso 1 1 calc R U . . .
C32_1 C 0.6183(5) 0.7166(3) 0.8781(5) 0.0417(16) Uani 1 1 d . . . . .
H32_1 H 0.608862 0.676658 0.883121 0.05 Uiso 1 1 calc R U . . .
O32_1 O 0.6001(3) 0.7454(3) 0.9472(4) 0.0512(13) Uani 1 1 d . . . . .
H32A_1 H 0.553779 0.746537 0.933964 0.077 Uiso 1 1 calc R U . . .
C42_1 C 0.5710(4) 0.7368(3) 0.7847(5) 0.0428(17) Uani 1 1 d . . . . .
H42_1 H 0.575131 0.777506 0.781717 0.051 Uiso 1 1 calc R U . . .
O42_1 O 0.4958(3) 0.7220(2) 0.7715(4) 0.0447(12) Uani 1 1 d . . . . .
C52_1 C 0.5940(5) 0.7104(4) 0.7098(5) 0.0469(17) Uani 1 1 d . . . . .
H52_1 H 0.582223 0.670403 0.706664 0.056 Uiso 1 1 calc R U . . .
O52_1 O 0.6727(3) 0.7177(2) 0.7285(4) 0.0479(13) Uani 1 1 d . . . . .
C62_1 C 0.5569(5) 0.7362(4) 0.6170(5) 0.054(2) Uani 1 1 d . . . . .
H62A_1 H 0.576971 0.719324 0.572366 0.065 Uiso 1 1 calc R U . . .
H62B_1 H 0.502971 0.728704 0.596893 0.065 Uiso 1 1 calc R U . . .
O62_1 O 0.5685(4) 0.7939(3) 0.6185(4) 0.0613(16) Uani 1 1 d . . . . .
H62_1 H 0.608967 0.800541 0.61035 0.092 Uiso 1 1 calc R U . . .
C13_1 C 0.4425(5) 0.7641(3) 0.7415(5) 0.0477(18) Uani 1 1 d . . . . .
H13_1 H 0.468015 0.799281 0.737586 0.057 Uiso 1 1 calc R U . . .
C23_1 C 0.4021(4) 0.7703(3) 0.8108(5) 0.0453(17) Uani 1 1 d . . . . .
H23_1 H 0.367641 0.802311 0.792962 0.054 Uiso 1 1 calc R U . . .
O23_1 O 0.4546(3) 0.7804(2) 0.8973(4) 0.0514(13) Uani 1 1 d . . . . .
H23A_1 H 0.446857 0.811471 0.915537 0.077 Uiso 1 1 calc R U . . .
C33_1 C 0.3568(5) 0.7191(3) 0.8117(5) 0.0439(17) Uani 1 1 d . . . . .
H33_1 H 0.391332 0.687276 0.832018 0.053 Uiso 1 1 calc R U . . .
O33_1 O 0.3158(3) 0.7254(3) 0.8727(4) 0.0487(13) Uani 1 1 d . . . . .
H33A_1 H 0.343847 0.719738 0.926235 0.073 Uiso 1 1 calc R U . . .
C43_1 C 0.3047(5) 0.7080(3) 0.7173(5) 0.0450(17) Uani 1 1 d . . . . .
H43_1 H 0.268952 0.73914 0.696906 0.054 Uiso 1 1 calc R U . . .
O43_1 O 0.2650(3) 0.6588(2) 0.7189(4) 0.0448(12) Uani 1 1 d . . . . .
C53_1 C 0.3489(6) 0.7018(4) 0.6519(6) 0.056(2) Uani 1 1 d . . . . .
H53_1 H 0.384286 0.670517 0.67347 0.067 Uiso 1 1 calc R U . . .
O53_1 O 0.3914(4) 0.7508(3) 0.6544(4) 0.0589(16) Uani 1 1 d . . . . .
C63_1 C 0.3041(8) 0.6919(6) 0.5553(7) 0.086(4) Uani 1 1 d . . . . .
H63A_1 H 0.337736 0.686576 0.519632 0.104 Uiso 1 1 calc R U . . .
H63B_1 H 0.274925 0.65787 0.550855 0.104 Uiso 1 1 calc R U . . .
O63_1 O 0.2557(7) 0.7354(5) 0.5179(7) 0.122(4) Uani 1 1 d . . . . .
H63_1 H 0.212864 0.723062 0.49158 0.183 Uiso 1 1 calc R U . . .
C14_1 C 0.1887(5) 0.6594(3) 0.6835(6) 0.051(2) Uani 1 1 d . . . . .
H14_1 H 0.17162 0.697989 0.667954 0.061 Uiso 1 1 calc R U . . .
C24_1 C 0.1572(6) 0.6379(3) 0.7554(6) 0.053(2) Uani 1 1 d . . . . .
H24_1 H 0.101776 0.638828 0.729479 0.064 Uiso 1 1 calc R U . . .
O24_1 O 0.1801(4) 0.6719(2) 0.8331(4) 0.0529(14) Uani 1 1 d . . . . .
H24A_1 H 0.145919 0.674119 0.855516 0.079 Uiso 1 1 calc R U . . .
C34_1 C 0.1818(6) 0.5787(3) 0.7774(5) 0.0498(19) Uani 1 1 d . . . . .
H34_1 H 0.237077 0.577263 0.804245 0.06 Uiso 1 1 calc R U . . .
O34_1 O 0.1502(4) 0.5563(2) 0.8406(4) 0.0546(14) Uani 1 1 d . . . . .
H34A_1 H 0.103818 0.559284 0.819541 0.082 Uiso 1 1 calc R U . . .
C44_1 C 0.1568(6) 0.5455(3) 0.6913(6) 0.053(2) Uani 1 1 d D . . . .
H44_1 H 0.101427 0.543363 0.667952 0.064 Uiso 1 1 calc R U . . .
O44_1 O 0.1872(4) 0.4917(2) 0.7122(4) 0.0542(15) Uani 1 1 d . . . . .
C54_1 C 0.1843(7) 0.5704(4) 0.6184(6) 0.062(2) Uani 1 1 d D . . . .
H54_1 H 0.239597 0.571148 0.645911 0.075 Uiso 1 1 calc R U . A 1
O54_1 O 0.1621(4) 0.6269(2) 0.6043(4) 0.0589(16) Uani 1 1 d D . . . .
C64A_1 C 0.1686(9) 0.5405(6) 0.5322(9) 0.040(3) Uiso 0.5 1 d D . P B 1
H64A_1 H 0.191567 0.558924 0.491766 0.048 Uiso 0.5 1 calc R U P B 1
H64B_1 H 0.187314 0.502407 0.543161 0.048 Uiso 0.5 1 calc R U P B 1
O64A_1 O 0.0884(8) 0.5414(6) 0.4932(9) 0.058(3) Uiso 0.5 1 d D . P B 1
H64C_1 H 0.073077 0.573577 0.493642 0.087 Uiso 0.5 1 calc R U P B 1
C64B_1 C 0.1304(14) 0.5421(8) 0.5227(12) 0.060(5) Uiso 0.5 1 d D . P B 2
H64D_1 H 0.129341 0.50178 0.528494 0.072 Uiso 0.5 1 calc R U P B 2
H64E_1 H 0.079137 0.556393 0.505556 0.072 Uiso 0.5 1 calc R U P B 2
O64B_1 O 0.1647(13) 0.5579(11) 0.4571(15) 0.121(7) Uiso 0.5 1 d D . P B 2
H64F_1 H 0.136882 0.549138 0.404741 0.182 Uiso 0.5 1 calc R U P B 2
C15_1 C 0.1392(6) 0.4453(3) 0.6894(6) 0.054(2) Uani 1 1 d . . . . .
H15_1 H 0.086494 0.457791 0.672441 0.064 Uiso 1 1 calc R U . . .
C25_1 C 0.1580(6) 0.4103(3) 0.7728(5) 0.053(2) Uani 1 1 d . . . . .
H25_1 H 0.124778 0.37748 0.758358 0.063 Uiso 1 1 calc R U . . .
O25_1 O 0.1455(4) 0.4391(2) 0.8460(4) 0.0600(16) Uani 1 1 d . . . . .
H25A_1 H 0.146309 0.47296 0.83705 0.09 Uiso 1 1 calc R U . . .
C35_1 C 0.2363(6) 0.3910(3) 0.7989(5) 0.0490(19) Uani 1 1 d . . . . .
H35_1 H 0.27015 0.423348 0.815309 0.059 Uiso 1 1 calc R U . . .
O35_1 O 0.2546(4) 0.3544(2) 0.8743(4) 0.0513(14) Uani 1 1 d . . . . .
H35A_1 H 0.292806 0.3366 0.876866 0.077 Uiso 1 1 calc R U . . .
C45_1 C 0.2473(5) 0.3616(3) 0.7180(5) 0.0481(18) Uani 1 1 d . . . . .
H45_1 H 0.217857 0.32691 0.705952 0.058 Uiso 1 1 calc R U . . .
O45_1 O 0.3242(3) 0.3487(2) 0.7423(3) 0.0507(13) Uani 1 1 d . . . . .
C55_1 C 0.2221(5) 0.3972(3) 0.6339(5) 0.0472(18) Uani 1 1 d . . . . .
H55_1 H 0.256177 0.429401 0.643003 0.057 Uiso 1 1 calc R U . . .
O55_1 O 0.1490(4) 0.4164(2) 0.6158(4) 0.0530(14) Uani 1 1 d . . . . .
C65_1 C 0.2216(6) 0.3660(4) 0.5473(5) 0.056(2) Uani 1 1 d . . . . .
H65A_1 H 0.206075 0.390981 0.494244 0.068 Uiso 1 1 calc R U . . .
H65B_1 H 0.272199 0.352588 0.554842 0.068 Uiso 1 1 calc R U . . .
O65_1 O 0.1720(4) 0.3213(2) 0.5322(4) 0.0568(15) Uani 1 1 d . . . . .
H65_1 H 0.190907 0.293824 0.5159 0.085 Uiso 1 1 calc R U . . .
C16_1 C 0.3446(5) 0.2957(4) 0.7270(5) 0.054(2) Uani 1 1 d . . . . .
H16_1 H 0.299288 0.272009 0.709372 0.065 Uiso 1 1 calc R U . . .
C26_1 C 0.3988(5) 0.2744(3) 0.8160(5) 0.0465(18) Uani 1 1 d . . . . .
H26_1 H 0.410521 0.235343 0.806682 0.056 Uiso 1 1 calc R U . . .
O26_1 O 0.3648(3) 0.2757(2) 0.8850(3) 0.0460(12) Uani 1 1 d . . . . .
H26A_1 H 0.377521 0.247841 0.91816 0.069 Uiso 1 1 calc R U . . .
C36_1 C 0.4699(5) 0.3065(4) 0.8423(5) 0.0468(18) Uani 1 1 d . . . . .
H36_1 H 0.4599 0.345669 0.85275 0.056 Uiso 1 1 calc R U . . .
O36_1 O 0.5217(3) 0.2840(3) 0.9231(3) 0.0513(13) Uani 1 1 d . . . . .
H36A_1 H 0.530658 0.251299 0.913735 0.077 Uiso 1 1 calc R U . . .
C46_1 C 0.5005(5) 0.3025(4) 0.7648(5) 0.053(2) Uani 1 1 d D . . . .
H46_1 H 0.51353 0.263565 0.756724 0.064 Uiso 1 1 calc DR U . . .
O46_1 O 0.5664(3) 0.3362(2) 0.7882(4) 0.0505(13) Uani 1 1 d . . . . .
C56_1 C 0.4447(6) 0.3235(6) 0.6778(6) 0.079(3) Uani 1 1 d D . . . .
H56_1 H 0.435648 0.363485 0.683033 0.095 Uiso 1 1 calc R U . . .
O56_1 O 0.3760(4) 0.2930(4) 0.6586(4) 0.073(2) Uani 1 1 d D . . . .
C66_1 C 0.4697(7) 0.3118(7) 0.5897(9) 0.094(4) Uani 1 1 d D . . . .
H66A_1 H 0.42763 0.31966 0.533624 0.113 Uiso 1 1 calc R U . . .
H66B_1 H 0.511071 0.336531 0.591187 0.113 Uiso 1 1 calc R U . . .
O66_1 O 0.4922(9) 0.2573(6) 0.5879(9) 0.137(5) Uani 1 1 d D . . . .
H66_1 H 0.475222 0.238089 0.621108 0.205 Uiso 1 1 calc R U . . .
C17_1 C 0.6314(5) 0.3119(3) 0.7832(5) 0.0484(18) Uani 1 1 d . . . . .
H17_1 H 0.622754 0.271731 0.772459 0.058 Uiso 1 1 calc DR U . . .
C27_1 C 0.6917(5) 0.3205(3) 0.8733(5) 0.0434(17) Uani 1 1 d . . . . .
H27_1 H 0.737646 0.302081 0.870868 0.052 Uiso 1 1 calc R U . . .
O27_1 O 0.6719(3) 0.2964(2) 0.9457(4) 0.0491(13) Uani 1 1 d . . . . .
H27A_1 H 0.625494 0.294525 0.930567 0.074 Uiso 1 1 calc R U . . .
C37_1 C 0.7084(4) 0.3821(3) 0.8903(5) 0.0416(16) Uani 1 1 d . . . . .
H37_1 H 0.663235 0.401013 0.894453 0.05 Uiso 1 1 calc R U . . .
O37_1 O 0.7670(3) 0.3905(2) 0.9705(4) 0.0468(12) Uani 1 1 d . . . . .
H37A_1 H 0.80699 0.382099 0.962598 0.07 Uiso 1 1 calc R U . . .
C47_1 C 0.7268(5) 0.4050(3) 0.8099(6) 0.0463(18) Uani 1 1 d . . . . .
H47_1 H 0.77525 0.389512 0.810073 0.056 Uiso 1 1 calc R U . . .
O47_1 O 0.7341(3) 0.4632(2) 0.8235(4) 0.0505(14) Uani 1 1 d . . . . .
C57_1 C 0.6669(6) 0.3920(4) 0.7189(6) 0.057(2) Uani 1 1 d . . . . .
H57_1 H 0.62058 0.412617 0.714149 0.069 Uiso 1 1 calc R U . . .
O57_1 O 0.6516(4) 0.3346(3) 0.7114(4) 0.0605(16) Uani 1 1 d . . . . .
C67_1 C 0.6921(7) 0.4066(6) 0.6375(7) 0.088(4) Uani 1 1 d D . . . .
H67A_1 H 0.651626 0.399443 0.579528 0.105 Uiso 1 1 calc R U . C 1
H67B_1 H 0.705873 0.445763 0.639625 0.105 Uiso 1 1 calc R U . C 1
O67A_1 O 0.7551(8) 0.3726(7) 0.6445(10) 0.108(6) Uani 0.6 1 d D . P D 1
H67C_1 H 0.79408 0.391285 0.66461 0.162 Uiso 0.6 1 calc R U P D 1
O67B_1 O 0.6310(11) 0.4042(12) 0.5521(10) 0.097(8) Uani 0.4 1 d D . P D 2
H67D_1 H 0.626836 0.372165 0.531507 0.146 Uiso 0.4 1 calc R U P D 2
C11_2 C 0.474(3) 0.4540(16) 1.071(3) 0.086(13) Uiso 0.25 1 d D U P E -1
H11A_2 H 0.522996 0.454263 1.11882 0.13 Uiso 0.25 1 calc R U P E -1
H11B_2 H 0.439923 0.431415 1.090202 0.13 Uiso 0.25 1 calc R U P E -1
H11C_2 H 0.479133 0.438941 1.01497 0.13 Uiso 0.25 1 calc R U P E -1
C1_2 C 0.4446(19) 0.5124(15) 1.054(2) 0.103(16) Uiso 0.25 1 d D U P E -1
C6_2 C 0.3696(19) 0.512(2) 0.980(2) 0.092(15) Uiso 0.25 1 d D U P E -1
H6A_2 H 0.346642 0.54897 0.975717 0.11 Uiso 0.25 1 calc R U P E -1
H6B_2 H 0.336806 0.485439 0.995023 0.11 Uiso 0.25 1 calc R U P E -1
C8_2 C 0.378(3) 0.498(3) 0.889(3) 0.083(19) Uiso 0.25 1 d D U P E -1
H8A_2 H 0.396453 0.459532 0.892419 0.1 Uiso 0.25 1 calc R U P E -1
H8B_2 H 0.327949 0.498427 0.841636 0.1 Uiso 0.25 1 calc R U P E -1
C4_2 C 0.4289(17) 0.5348(17) 0.8601(19) 0.070(10) Uiso 0.25 1 d D U P E -1
H4_2 H 0.407322 0.572384 0.856942 0.084 Uiso 0.25 1 calc R U P E -1
C12_2 C 0.4343(19) 0.5255(16) 0.776(2) 0.098(18) Uiso 0.25 1 d D U P E -1
C15_2 C 0.373(2) 0.505(2) 0.705(3) 0.12(2) Uiso 0.25 1 d D U P E -1
H15_2 H 0.328476 0.49735 0.71663 0.145 Uiso 0.25 1 calc R U P E -1
C17_2 C 0.377(3) 0.497(3) 0.619(3) 0.16(3) Uiso 0.25 1 d D U P E -1
H17_2 H 0.334734 0.483839 0.571667 0.19 Uiso 0.25 1 calc R U P E -1
C18_2 C 0.442(2) 0.5088(19) 0.601(2) 0.118(19) Uiso 0.25 1 d D U P E -1
O2_2 O 0.442(3) 0.503(2) 0.515(3) 0.144(18) Uiso 0.25 1 d D U P E -1
H2K_2 H 0.404005 0.517308 0.478013 0.216 Uiso 0.25 1 calc R U P E -1
C16_2 C 0.502(2) 0.527(2) 0.670(2) 0.116(19) Uiso 0.25 1 d D U P E -1
H16_2 H 0.547125 0.533858 0.658453 0.14 Uiso 0.25 1 calc R U P E -1
C14_2 C 0.4994(18) 0.5363(15) 0.758(2) 0.080(11) Uiso 0.25 1 d D U P E -1
C13_2 C 0.565(2) 0.556(3) 0.822(3) 0.14(2) Uiso 0.25 1 d D U P E -1
H13A_2 H 0.584098 0.586725 0.794697 0.167 Uiso 0.25 1 calc R U P E -1
H13B_2 H 0.602719 0.526636 0.836949 0.167 Uiso 0.25 1 calc R U P E -1
C10_2 C 0.555(3) 0.576(3) 0.909(3) 0.120(19) Uiso 0.25 1 d D U P E -1
H10A_2 H 0.603308 0.577086 0.958607 0.145 Uiso 0.25 1 calc R U P E -1
H10B_2 H 0.533567 0.613252 0.90043 0.145 Uiso 0.25 1 calc R U P E -1
C3_2 C 0.5032(18) 0.5373(18) 0.9348(19) 0.077(11) Uiso 0.25 1 d D U P E -1
H3_2 H 0.525504 0.499816 0.941569 0.093 Uiso 0.25 1 calc R U P E -1
C2_2 C 0.493(2) 0.5520(19) 1.023(2) 0.101(16) Uiso 0.25 1 d D U P E -1
H2_2 H 0.465095 0.587441 1.011984 0.121 Uiso 0.25 1 calc R U P E -1
C7_2 C 0.557(3) 0.560(4) 1.109(3) 0.11(2) Uiso 0.25 1 d D U P E -1
H7A_2 H 0.578884 0.596921 1.108521 0.137 Uiso 0.25 1 calc R U P E -1
H7B_2 H 0.595065 0.532163 1.114376 0.137 Uiso 0.25 1 calc R U P E -1
C9_2 C 0.526(2) 0.556(3) 1.187(3) 0.104(16) Uiso 0.25 1 d D U P E -1
H9A_2 H 0.528697 0.591557 1.21739 0.124 Uiso 0.25 1 calc R U P E -1
H9B_2 H 0.554632 0.528512 1.231825 0.124 Uiso 0.25 1 calc R U P E -1
C5_2 C 0.445(2) 0.5373(18) 1.143(2) 0.099(15) Uiso 0.25 1 d D U P E -1
H5_2 H 0.410439 0.569286 1.131706 0.119 Uiso 0.25 1 calc R U P E -1
O1_2 O 0.426(3) 0.497(2) 1.199(4) 0.15(2) Uiso 0.25 1 d D U P E -1
H1_2 H 0.455431 0.499234 1.25239 0.225 Uiso 0.25 1 calc R U P E -1
O2_3 O 0.441(3) 0.556(2) 0.527(3) 0.151(19) Uiso 0.25 1 d D U P F -2
H2_3 H 0.480469 0.55658 0.514785 0.227 Uiso 0.25 1 calc R U P F -2
C16_3 C 0.405(2) 0.5367(18) 0.660(2) 0.095(14) Uiso 0.25 1 d D U P F -2
H16_3 H 0.354153 0.544066 0.62706 0.114 Uiso 0.25 1 calc R U P F -2
C18_3 C 0.456(2) 0.5385(17) 0.614(2) 0.106(17) Uiso 0.25 1 d D U P F -2
C17_3 C 0.528(2) 0.525(2) 0.661(3) 0.14(2) Uiso 0.25 1 d D U P F -2
H17_3 H 0.563363 0.523826 0.630872 0.166 Uiso 0.25 1 calc R U P F -2
C15_3 C 0.550(2) 0.515(2) 0.754(3) 0.101(16) Uiso 0.25 1 d D U P F -2
H15_3 H 0.600373 0.507452 0.785809 0.121 Uiso 0.25 1 calc R U P F -2
C12_3 C 0.4993(15) 0.5139(14) 0.8015(17) 0.072(10) Uiso 0.25 1 d D U P F -2
C14_3 C 0.4246(15) 0.5245(14) 0.753(2) 0.072(12) Uiso 0.25 1 d D U P F -2
C13_3 C 0.3687(17) 0.5214(19) 0.792(2) 0.074(11) Uiso 0.25 1 d D U P F -2
H13A_3 H 0.326401 0.500904 0.750053 0.088 Uiso 0.25 1 calc R U P F -2
H13B_3 H 0.351101 0.559065 0.796919 0.088 Uiso 0.25 1 calc R U P F -2
C10_3 C 0.389(2) 0.495(3) 0.884(2) 0.09(2) Uiso 0.25 1 d D U P F -2
H10A_3 H 0.389688 0.454777 0.877889 0.104 Uiso 0.25 1 calc R U P F -2
H10B_3 H 0.352121 0.504754 0.913327 0.104 Uiso 0.25 1 calc R U P F -2
C3_3 C 0.4649(15) 0.5151(19) 0.9417(18) 0.077(11) Uiso 0.25 1 d D U P F -2
H3_3 H 0.462018 0.555911 0.945149 0.093 Uiso 0.25 1 calc R U P F -2
C2_3 C 0.4900(16) 0.4940(19) 1.0373(17) 0.081(12) Uiso 0.25 1 d D U P F -2
H2A_3 H 0.496527 0.453688 1.031822 0.097 Uiso 0.25 1 calc R U P F -2
C7_3 C 0.446(2) 0.500(3) 1.101(3) 0.091(14) Uiso 0.25 1 d D U P F -2
H7A_3 H 0.402948 0.474896 1.082998 0.11 Uiso 0.25 1 calc R U P F -2
H7B_3 H 0.428695 0.537955 1.101014 0.11 Uiso 0.25 1 calc R U P F -2
C9_3 C 0.502(2) 0.484(4) 1.194(3) 0.13(2) Uiso 0.25 1 d D U P F -2
H9A_3 H 0.500387 0.510436 1.240997 0.153 Uiso 0.25 1 calc R U P F -2
H9B_3 H 0.491353 0.44693 1.21178 0.153 Uiso 0.25 1 calc R U P F -2
C5_3 C 0.577(2) 0.485(2) 1.182(2) 0.107(17) Uiso 0.25 1 d D U P F -2
H5_3 H 0.590373 0.446392 1.172973 0.129 Uiso 0.25 1 calc R U P F -2
O1_3 O 0.634(2) 0.505(2) 1.261(3) 0.110(13) Uiso 0.25 1 d D U P F -2
H1_3 H 0.672696 0.510979 1.24787 0.165 Uiso 0.25 1 calc R U P F -2
C1_3 C 0.5663(16) 0.5152(16) 1.093(2) 0.090(13) Uiso 0.25 1 d D U P F -2
C11_3 C 0.564(3) 0.5765(16) 1.111(4) 0.087(17) Uiso 0.25 1 d D U P F -2
H11A_3 H 0.527668 0.583834 1.141178 0.13 Uiso 0.25 1 calc R U P F -2
H11B_3 H 0.613493 0.588472 1.151117 0.13 Uiso 0.25 1 calc R U P F -2
H11C_3 H 0.551012 0.596622 1.053804 0.13 Uiso 0.25 1 calc R U P F -2
C6_3 C 0.6211(19) 0.499(2) 1.047(2) 0.079(12) Uiso 0.25 1 d D U P F -2
H6A_3 H 0.626655 0.4584 1.050541 0.095 Uiso 0.25 1 calc R U P F -2
H6B_3 H 0.669921 0.514919 1.081087 0.095 Uiso 0.25 1 calc R U P F -2
C4_3 C 0.5197(15) 0.5022(17) 0.8933(16) 0.065(10) Uiso 0.25 1 d D U P F -2
H4_3 H 0.520313 0.46123 0.893829 0.078 Uiso 0.25 1 calc R U P F -2
C8_3 C 0.5993(15) 0.5162(17) 0.9475(19) 0.061(9) Uiso 0.25 1 d D U P F -2
H8A_3 H 0.606518 0.556216 0.944693 0.073 Uiso 0.25 1 calc R U P F -2
H8B_3 H 0.632597 0.49792 0.919523 0.073 Uiso 0.25 1 calc R U P F -2
O1W O 0.997(2) 0.4693(14) 1.027(2) 0.164(12) Uiso 0.5 1 d . . P G 1
O3W O 0.0155(10) 0.5317(15) 0.885(2) 0.171(15) Uani 0.5 1 d . . P H 2
O2WA O 0.998(2) 0.4152(17) 0.8727(19) 0.174(12) Uiso 0.5 1 d D . P I 1
O2WB O 1.0271(10) 0.3906(8) 0.8397(13) 0.088(5) Uiso 0.5 1 d . . P J 2
O4WA O -0.0813(19) 0.5256(13) 0.685(2) 0.126(9) Uiso 0.5 1 d . . P K 1
O4WB O -0.0458(15) 0.5213(10) 0.6958(16) 0.101(6) Uiso 0.5 1 d . . P L 2
O5W O -0.0739(10) 0.6311(8) 0.7565(13) 0.165(6) Uiso 1 1 d . . . . .
O6W O 0.8983(5) 0.4137(4) 0.7060(6) 0.094(3) Uani 1 1 d D . . . .
O7W O 0.9565(4) 0.3677(3) 0.5839(5) 0.0661(16) Uiso 1 1 d . . . . .
O8WA O 0.9124(6) 0.3681(5) 0.9685(8) 0.069(2) Uiso 0.7 1 d . . P M 1
OW8B O 0.9035(13) 0.3497(11) 1.0093(18) 0.070(6) Uiso 0.3 1 d . . P N 2
O9WA O 0.5562(10) 0.1751(8) 0.8935(13) 0.105(5) Uiso 0.6 1 d . . P O 1
O9WB O 0.5848(13) 0.1777(10) 1.0246(16) 0.091(6) Uiso 0.4 1 d . . P P 2
O10W O 0 0.4547(5) 0.5 0.087(3) Uani 1 2 d S T P . .
O11W O 0.8823(11) 0.6791(8) 0.5834(13) 0.172(6) Uiso 1 1 d . . . . .
O12W O 0.5 0.1311(14) 0.5 0.200(11) Uiso 1 2 d S . P . .
O13W O 0.670(2) 0.2832(17) 0.565(3) 0.174(12) Uiso 0.5 1 d . . P . .

loop_
_atom_site_aniso_label
_atom_site_aniso_U_11
_atom_site_aniso_U_22
_atom_site_aniso_U_33
_atom_site_aniso_U_23
_atom_site_aniso_U_13
_atom_site_aniso_U_12
C11_1 0.071(5) 0.040(4) 0.076(6) -0.005(4) 0.051(5) 0.001(4)
C21_1 0.058(5) 0.037(4) 0.066(5) 0.000(4) 0.033(4) 0.005(4)
O21_1 0.067(4) 0.040(3) 0.073(4) 0.007(3) 0.030(3) 0.007(3)
C31_1 0.060(4) 0.028(3) 0.052(4) -0.003(3) 0.035(4) -0.001(3)
O31_1 0.067(4) 0.033(3) 0.049(3) 0.002(2) 0.026(3) 0.004(2)
C41_1 0.072(5) 0.035(4) 0.049(4) -0.005(3) 0.040(4) 0.001(4)
O41_1 0.058(3) 0.035(3) 0.047(3) 0.004(2) 0.032(2) -0.003(2)
C51_1 0.108(7) 0.039(4) 0.052(5) -0.003(4) 0.052(5) 0.001(4)
O51_1 0.111(5) 0.050(3) 0.072(4) -0.004(3) 0.070(4) 0.002(4)
C61_1 0.152(12) 0.077(8) 0.049(6) -0.006(5) 0.051(7) -0.004(8)
O61_1 0.26(2) 0.134(11) 0.098(8) -0.011(8) 0.061(10) -0.020(12)
C12_1 0.057(4) 0.034(4) 0.043(4) 0.005(3) 0.020(3) 0.001(3)
C22_1 0.063(4) 0.031(3) 0.037(4) 0.007(3) 0.019(3) 0.000(3)
O22_1 0.060(3) 0.037(3) 0.042(3) 0.001(2) 0.019(2) 0.002(2)
C32_1 0.064(5) 0.033(4) 0.034(3) -0.001(3) 0.024(3) -0.003(3)
O32_1 0.059(3) 0.060(3) 0.039(3) 0.001(2) 0.022(2) 0.012(3)
C42_1 0.053(4) 0.043(4) 0.038(4) 0.005(3) 0.023(3) -0.003(3)
O42_1 0.056(3) 0.041(3) 0.041(3) 0.010(2) 0.022(2) 0.000(2)
C52_1 0.055(4) 0.046(4) 0.042(4) 0.005(3) 0.019(3) 0.000(4)
O52_1 0.061(3) 0.048(3) 0.039(3) 0.008(2) 0.023(2) 0.003(2)
C62_1 0.060(5) 0.071(6) 0.036(4) 0.002(4) 0.023(4) -0.003(4)
O62_1 0.073(4) 0.064(4) 0.049(3) 0.023(3) 0.024(3) 0.010(3)
C13_1 0.060(5) 0.038(4) 0.041(4) 0.012(3) 0.013(3) -0.001(3)
C23_1 0.047(4) 0.039(4) 0.047(4) 0.008(3) 0.012(3) 0.007(3)
O23_1 0.056(3) 0.050(3) 0.047(3) -0.004(2) 0.016(2) 0.008(3)
C33_1 0.057(4) 0.038(4) 0.044(4) 0.012(3) 0.026(3) 0.012(3)
O33_1 0.051(3) 0.057(3) 0.041(3) 0.000(2) 0.020(2) 0.007(3)
C43_1 0.061(4) 0.032(4) 0.044(4) 0.013(3) 0.020(3) 0.000(3)
O43_1 0.067(3) 0.030(3) 0.044(3) 0.011(2) 0.028(3) 0.007(2)
C53_1 0.073(5) 0.058(5) 0.042(4) 0.000(4) 0.025(4) -0.014(4)
O53_1 0.070(4) 0.062(4) 0.045(3) 0.020(3) 0.020(3) -0.018(3)
C63_1 0.107(9) 0.113(10) 0.041(5) 0.016(6) 0.029(5) -0.035(8)
O63_1 0.128(8) 0.136(9) 0.070(5) 0.037(6) -0.009(5) -0.050(7)
C14_1 0.080(6) 0.027(4) 0.043(4) 0.007(3) 0.016(4) -0.006(4)
C24_1 0.074(5) 0.037(4) 0.057(5) 0.001(4) 0.033(4) -0.005(4)
O24_1 0.072(4) 0.034(3) 0.066(4) -0.005(2) 0.041(3) -0.008(3)
C34_1 0.078(6) 0.032(4) 0.041(4) 0.007(3) 0.022(4) -0.008(4)
O34_1 0.083(4) 0.039(3) 0.049(3) 0.001(2) 0.033(3) -0.016(3)
C44_1 0.076(6) 0.037(4) 0.045(4) 0.006(3) 0.018(4) -0.002(4)
O44_1 0.088(4) 0.028(3) 0.041(3) 0.002(2) 0.015(3) -0.010(3)
C54_1 0.105(8) 0.039(4) 0.044(4) 0.006(3) 0.028(5) -0.002(5)
O54_1 0.092(4) 0.036(3) 0.045(3) 0.005(2) 0.017(3) -0.010(3)
C15_1 0.091(6) 0.026(4) 0.044(4) -0.003(3) 0.023(4) -0.011(4)
C25_1 0.091(6) 0.030(4) 0.038(4) 0.001(3) 0.025(4) -0.007(4)
O25_1 0.111(5) 0.031(3) 0.042(3) -0.002(2) 0.031(3) 0.000(3)
C35_1 0.086(6) 0.030(3) 0.031(4) 0.000(3) 0.020(4) -0.010(4)
O35_1 0.089(4) 0.035(3) 0.036(3) 0.006(2) 0.029(3) 0.008(3)
C45_1 0.071(5) 0.041(4) 0.033(4) -0.002(3) 0.018(3) -0.011(4)
O45_1 0.066(3) 0.049(3) 0.035(3) 0.001(2) 0.014(2) -0.017(3)
C55_1 0.066(5) 0.041(4) 0.033(4) -0.003(3) 0.014(3) -0.009(4)
O55_1 0.084(4) 0.038(3) 0.034(3) -0.002(2) 0.015(3) -0.009(3)
C65_1 0.078(6) 0.063(5) 0.030(4) -0.002(4) 0.021(4) 0.000(4)
O65_1 0.092(4) 0.042(3) 0.036(3) -0.007(2) 0.020(3) -0.001(3)
C16_1 0.061(5) 0.069(6) 0.038(4) -0.014(4) 0.025(4) -0.016(4)
C26_1 0.062(5) 0.044(4) 0.038(4) -0.004(3) 0.023(3) -0.011(4)
O26_1 0.060(3) 0.046(3) 0.038(3) 0.004(2) 0.026(2) -0.002(2)
C36_1 0.059(4) 0.054(5) 0.030(3) 0.001(3) 0.018(3) -0.008(4)
O36_1 0.065(3) 0.059(3) 0.034(3) 0.005(2) 0.021(2) -0.001(3)
C46_1 0.063(5) 0.063(5) 0.037(4) 0.002(4) 0.021(4) -0.011(4)
O46_1 0.053(3) 0.054(3) 0.047(3) 0.013(2) 0.020(2) 0.002(3)
C56_1 0.071(6) 0.128(11) 0.040(5) 0.026(5) 0.020(4) -0.005(6)
O56_1 0.064(4) 0.125(6) 0.034(3) -0.015(3) 0.021(3) -0.010(4)
C66_1 0.061(6) 0.145(14) 0.081(8) 0.024(8) 0.028(6) 0.003(7)
O66_1 0.195(13) 0.132(11) 0.108(8) 0.001(7) 0.085(9) 0.004(10)
C17_1 0.067(5) 0.048(4) 0.042(4) -0.001(3) 0.033(4) 0.000(4)
C27_1 0.058(4) 0.037(4) 0.041(4) 0.003(3) 0.025(3) 0.009(3)
O27_1 0.068(3) 0.040(3) 0.045(3) 0.008(2) 0.027(3) 0.006(3)
C37_1 0.050(4) 0.043(4) 0.037(4) -0.001(3) 0.021(3) 0.006(3)
O37_1 0.059(3) 0.049(3) 0.039(3) 0.001(2) 0.024(2) -0.003(2)
C47_1 0.060(5) 0.041(4) 0.047(4) -0.002(3) 0.029(4) 0.003(3)
O47_1 0.067(3) 0.041(3) 0.060(3) 0.001(2) 0.044(3) 0.008(3)
C57_1 0.068(5) 0.064(5) 0.045(4) 0.006(4) 0.026(4) -0.011(4)
O57_1 0.070(4) 0.078(4) 0.040(3) -0.006(3) 0.029(3) -0.018(3)
C67_1 0.094(8) 0.117(11) 0.049(5) 0.004(6) 0.019(5) -0.039(8)
O67A_1 0.110(11) 0.163(16) 0.079(9) -0.039(10) 0.069(9) -0.058(12)
O67B_1 0.118(17) 0.13(2) 0.050(10) -0.002(11) 0.041(11) -0.045(15)
O3W 0.052(9) 0.23(3) 0.25(3) -0.13(3) 0.067(14) -0.024(13)
O6W 0.103(6) 0.094(6) 0.091(6) 0.001(5) 0.040(5) 0.022(5)
O10W 0.088(7) 0.069(7) 0.096(8) 0 0.020(6) 0

loop_
_atom_type_symbol
_atom_type_description
_atom_type_scat_dispersion_real
_atom_type_scat_dispersion_imag
_atom_type_scat_source
C C 0.0181 0.0091 'International Tables Vol C Tables 4.2.6.8 and 6.1.1.4'
H H 0 0 'International Tables Vol C Tables 4.2.6.8 and 6.1.1.4'
O O 0.0492 0.0322 'International Tables Vol C Tables 4.2.6.8 and 6.1.1.4'

loop_
_geom_angle_atom_site_label_1
_geom_angle_atom_site_label_2
_geom_angle_atom_site_label_3
_geom_angle
_geom_angle_site_symmetry_1
_geom_angle_site_symmetry_3
_geom_angle_publ_flag
O51_1 C11_1 O47_1 111.9(8) . . ?
O51_1 C11_1 C21_1 111.3(7) . . ?
O47_1 C11_1 C21_1 107.6(7) . . ?
O21_1 C21_1 C11_1 111.5(7) . . ?
O21_1 C21_1 C31_1 111.0(7) . . ?
C11_1 C21_1 C31_1 110.5(7) . . ?
O31_1 C31_1 C41_1 110.6(6) . . ?
O31_1 C31_1 C21_1 110.4(7) . . ?
C41_1 C31_1 C21_1 109.1(6) . . ?
O41_1 C41_1 C31_1 106.7(6) . . ?
O41_1 C41_1 C51_1 108.8(7) . . ?
C31_1 C41_1 C51_1 112.2(6) . . ?
C12_1 O41_1 C41_1 118.6(6) . . ?
O51_1 C51_1 C61_1 109.4(8) . . ?
O51_1 C51_1 C41_1 109.1(8) . . ?
C61_1 C51_1 C41_1 112.6(8) . . ?
C11_1 O51_1 C51_1 114.3(6) . . ?
O61_1 C61_1 C51_1 114.1(11) . . ?
O52_1 C12_1 O41_1 110.4(6) . . ?
O52_1 C12_1 C22_1 110.7(6) . . ?
O41_1 C12_1 C22_1 108.1(6) . . ?
O22_1 C22_1 C12_1 110.9(6) . . ?
O22_1 C22_1 C32_1 111.3(6) . . ?
C12_1 C22_1 C32_1 110.0(6) . . ?
O32_1 C32_1 C22_1 110.3(6) . . ?
O32_1 C32_1 C42_1 110.4(6) . . ?
C22_1 C32_1 C42_1 108.9(6) . . ?
O42_1 C42_1 C32_1 107.8(6) . . ?
O42_1 C42_1 C52_1 108.5(6) . . ?
C32_1 C42_1 C52_1 111.5(6) . . ?
C13_1 O42_1 C42_1 116.4(6) . . ?
O52_1 C52_1 C62_1 105.3(6) . . ?
O52_1 C52_1 C42_1 109.9(6) . . ?
C62_1 C52_1 C42_1 113.2(7) . . ?
C12_1 O52_1 C52_1 113.4(6) . . ?
O62_1 C62_1 C52_1 111.9(7) . . ?
O42_1 C13_1 O53_1 109.9(7) . . ?
O42_1 C13_1 C23_1 108.4(6) . . ?
O53_1 C13_1 C23_1 110.4(7) . . ?
O23_1 C23_1 C33_1 111.1(6) . . ?
O23_1 C23_1 C13_1 109.1(6) . . ?
C33_1 C23_1 C13_1 110.4(7) . . ?
O33_1 C33_1 C43_1 109.9(7) . . ?
O33_1 C33_1 C23_1 111.0(7) . . ?
C43_1 C33_1 C23_1 109.4(6) . . ?
O43_1 C43_1 C33_1 108.5(6) . . ?
O43_1 C43_1 C53_1 110.0(7) . . ?
C33_1 C43_1 C53_1 109.7(7) . . ?
C14_1 O43_1 C43_1 118.9(6) . . ?
O53_1 C53_1 C63_1 107.0(7) . . ?
O53_1 C53_1 C43_1 109.2(7) . . ?
C63_1 C53_1 C43_1 115.5(9) . . ?
C13_1 O53_1 C53_1 114.6(6) . . ?
O63_1 C63_1 C53_1 112.2(12) . . ?
O43_1 C14_1 O54_1 111.7(8) . . ?
O43_1 C14_1 C24_1 109.0(7) . . ?
O54_1 C14_1 C24_1 109.4(7) . . ?
O24_1 C24_1 C34_1 112.3(7) . . ?
O24_1 C24_1 C14_1 110.0(7) . . ?
C34_1 C24_1 C14_1 108.8(7) . . ?
O34_1 C34_1 C44_1 109.3(7) . . ?
O34_1 C34_1 C24_1 110.4(8) . . ?
C44_1 C34_1 C24_1 109.1(7) . . ?
O44_1 C44_1 C34_1 107.9(7) . . ?
O44_1 C44_1 C54_1 108.7(8) . . ?
C34_1 C44_1 C54_1 111.4(7) . . ?
C15_1 O44_1 C44_1 119.6(7) . . ?
O54_1 C54_1 C64A_1 112.2(9) . . ?
O54_1 C54_1 C44_1 109.7(8) . . ?
C64A_1 C54_1 C44_1 117.8(9) . . ?
O54_1 C54_1 C64B_1 101.5(10) . . ?
C44_1 C54_1 C64B_1 103.9(9) . . ?
C14_1 O54_1 C54_1 113.8(6) . . ?
O64A_1 C64A_1 C54_1 104.0(12) . . ?
O64B_1 C64B_1 C54_1 103.6(16) . . ?
O55_1 C15_1 O44_1 110.5(7) . . ?
O55_1 C15_1 C25_1 111.3(7) . . ?
O44_1 C15_1 C25_1 106.8(7) . . ?
O25_1 C25_1 C35_1 111.0(7) . . ?
O25_1 C25_1 C15_1 111.0(7) . . ?
C35_1 C25_1 C15_1 110.2(8) . . ?
O35_1 C35_1 C25_1 111.8(7) . . ?
O35_1 C35_1 C45_1 109.0(6) . . ?
C25_1 C35_1 C45_1 109.0(7) . . ?
O45_1 C45_1 C55_1 111.1(7) . . ?
O45_1 C45_1 C35_1 107.4(7) . . ?
C55_1 C45_1 C35_1 110.9(7) . . ?
C16_1 O45_1 C45_1 118.8(6) . . ?
O55_1 C55_1 C45_1 111.8(7) . . ?
O55_1 C55_1 C65_1 105.8(6) . . ?
C45_1 C55_1 C65_1 112.4(7) . . ?
C55_1 O55_1 C15_1 113.2(7) . . ?
O65_1 C65_1 C55_1 109.5(7) . . ?
O56_1 C16_1 O45_1 113.1(8) . . ?
O56_1 C16_1 C26_1 110.3(7) . . ?
O45_1 C16_1 C26_1 107.8(6) . . ?
O26_1 C26_1 C36_1 112.2(6) . . ?
O26_1 C26_1 C16_1 109.6(7) . . ?
C36_1 C26_1 C16_1 110.5(7) . . ?
O36_1 C36_1 C26_1 109.8(6) . . ?
O36_1 C36_1 C46_1 110.0(7) . . ?
C26_1 C36_1 C46_1 107.7(7) . . ?
O46_1 C46_1 C56_1 109.1(8) . . ?
O46_1 C46_1 C36_1 107.3(7) . . ?
C56_1 C46_1 C36_1 110.5(8) . . ?
C17_1 O46_1 C46_1 117.3(7) . . ?
O56_1 C56_1 C46_1 109.3(8) . . ?
O56_1 C56_1 C66_1 103.7(9) . . ?
C46_1 C56_1 C66_1 112.4(9) . . ?
C16_1 O56_1 C56_1 114.2(7) . . ?
O66_1 C66_1 C56_1 111.3(11) . . ?
O46_1 C17_1 O57_1 111.1(7) . . ?
O46_1 C17_1 C27_1 107.8(6) . . ?
O57_1 C17_1 C27_1 111.0(7) . . ?
O27_1 C27_1 C17_1 111.0(7) . . ?
O27_1 C27_1 C37_1 111.1(6) . . ?
C17_1 C27_1 C37_1 110.3(6) . . ?
O37_1 C37_1 C47_1 110.5(7) . . ?
O37_1 C37_1 C27_1 110.9(6) . . ?
C47_1 C37_1 C27_1 108.0(6) . . ?
O47_1 C47_1 C37_1 106.3(6) . . ?
O47_1 C47_1 C57_1 110.4(7) . . ?
C37_1 C47_1 C57_1 112.4(7) . . ?
C11_1 O47_1 C47_1 119.0(6) . . ?
O57_1 C57_1 C47_1 110.4(7) . . ?
O57_1 C57_1 C67_1 105.7(9) . . ?
C47_1 C57_1 C67_1 111.9(8) . . ?
C17_1 O57_1 C57_1 114.9(7) . . ?
O67A_1 C67_1 C57_1 106.8(10) . . ?
O67B_1 C67_1 C57_1 111.7(12) . . ?
C6_2 C1_2 C2_2 107(3) . . ?
C6_2 C1_2 C5_2 114(3) . . ?
C2_2 C1_2 C5_2 102(2) . . ?
C6_2 C1_2 C11_2 110(3) . . ?
C2_2 C1_2 C11_2 115(3) . . ?
C5_2 C1_2 C11_2 109(3) . . ?
C1_2 C6_2 C8_2 110(3) . . ?
C4_2 C8_2 C6_2 114(3) . . ?
C12_2 C4_2 C3_2 113(2) . . ?
C12_2 C4_2 C8_2 117(3) . . ?
C3_2 C4_2 C8_2 109(3) . . ?
C4_2 C12_2 C14_2 121(3) . . ?
C4_2 C12_2 C15_2 120(3) . . ?
C14_2 C12_2 C15_2 119(3) . . ?
C17_2 C15_2 C12_2 121(3) . . ?
C18_2 C17_2 C15_2 120(3) . . ?
C16_2 C18_2 O2_2 122(3) . . ?
C16_2 C18_2 C17_2 120(3) . . ?
O2_2 C18_2 C17_2 119(3) . . ?
C18_2 C16_2 C14_2 121(3) . . ?
C12_2 C14_2 C13_2 125(3) . . ?
C12_2 C14_2 C16_2 120(3) . . ?
C13_2 C14_2 C16_2 116(3) . . ?
C14_2 C13_2 C10_2 113(3) . . ?
C3_2 C10_2 C13_2 109(3) . . ?
C2_2 C3_2 C4_2 110(3) . . ?
C2_2 C3_2 C10_2 113(3) . . ?
C4_2 C3_2 C10_2 110(3) . . ?
C7_2 C2_2 C3_2 122(3) . . ?
C7_2 C2_2 C1_2 102(3) . . ?
C3_2 C2_2 C1_2 114(3) . . ?
C2_2 C7_2 C9_2 107(2) . . ?
C7_2 C9_2 C5_2 105(2) . . ?
O1_2 C5_2 C1_2 111(3) . . ?
O1_2 C5_2 C9_2 110(3) . . ?
C1_2 C5_2 C9_2 103(2) . . ?
C18_3 C16_3 C14_3 123(3) . . ?
O2_3 C18_3 C17_3 117(3) . . ?
O2_3 C18_3 C16_3 125(3) . . ?
C17_3 C18_3 C16_3 118(3) . . ?
C18_3 C17_3 C15_3 120(3) . . ?
C17_3 C15_3 C12_3 123(3) . . ?
C4_3 C12_3 C14_3 119(2) . . ?
C4_3 C12_3 C15_3 123(3) . . ?
C14_3 C12_3 C15_3 118(2) . . ?
C12_3 C14_3 C16_3 118(2) . . ?
C12_3 C14_3 C13_3 123(2) . . ?
C16_3 C14_3 C13_3 119(3) . . ?
C14_3 C13_3 C10_3 117(3) . . ?
C13_3 C10_3 C3_3 109(3) . . ?
C2_3 C3_3 C10_3 114(3) . . ?
C2_3 C3_3 C4_3 112(2) . . ?
C10_3 C3_3 C4_3 109(3) . . ?
C3_3 C2_3 C7_3 124(3) . . ?
C3_3 C2_3 C1_3 112(3) . . ?
C7_3 C2_3 C1_3 103(2) . . ?
C2_3 C7_3 C9_3 103(2) . . ?
C5_3 C9_3 C7_3 106(2) . . ?
O1_3 C5_3 C9_3 113(3) . . ?
O1_3 C5_3 C1_3 117(3) . . ?
C9_3 C5_3 C1_3 106(2) . . ?
C6_3 C1_3 C2_3 109(2) . . ?
C6_3 C1_3 C5_3 113(3) . . ?
C2_3 C1_3 C5_3 100(2) . . ?
C6_3 C1_3 C11_3 115(3) . . ?
C2_3 C1_3 C11_3 111(3) . . ?
C5_3 C1_3 C11_3 108(3) . . ?
C1_3 C6_3 C8_3 114(2) . . ?
C12_3 C4_3 C3_3 118(2) . . ?
C12_3 C4_3 C8_3 115(2) . . ?
C3_3 C4_3 C8_3 114(2) . . ?
C4_3 C8_3 C6_3 113(2) . . ?

loop_
_geom_bond_atom_site_label_1
_geom_bond_atom_site_label_2
_geom_bond_distance
_geom_bond_site_symmetry_2
_geom_bond_publ_flag
C11_1 O51_1 1.401(12) . ?
C11_1 O47_1 1.416(11) . ?
C11_1 C21_1 1.508(13) . ?
C21_1 O21_1 1.405(11) . ?
C21_1 C31_1 1.514(11) . ?
C31_1 O31_1 1.425(10) . ?
C31_1 C41_1 1.512(11) . ?
C41_1 O41_1 1.435(10) . ?
C41_1 C51_1 1.535(12) . ?
O41_1 C12_1 1.426(9) . ?
C51_1 O51_1 1.441(12) . ?
C51_1 C61_1 1.485(14) . ?
C61_1 O61_1 1.414(18) . ?
C12_1 O52_1 1.413(10) . ?
C12_1 C22_1 1.489(11) . ?
C22_1 O22_1 1.419(9) . ?
C22_1 C32_1 1.509(12) . ?
C32_1 O32_1 1.424(9) . ?
C32_1 C42_1 1.517(11) . ?
C42_1 O42_1 1.429(10) . ?
C42_1 C52_1 1.523(11) . ?
O42_1 C13_1 1.413(10) . ?
C52_1 O52_1 1.445(10) . ?
C52_1 C62_1 1.521(11) . ?
C62_1 O62_1 1.425(13) . ?
C13_1 O53_1 1.421(10) . ?
C13_1 C23_1 1.531(12) . ?
C23_1 O23_1 1.410(10) . ?
C23_1 C33_1 1.523(11) . ?
C33_1 O33_1 1.430(9) . ?
C33_1 C43_1 1.502(11) . ?
C43_1 O43_1 1.426(9) . ?
C43_1 C53_1 1.534(12) . ?
O43_1 C14_1 1.377(11) . ?
C53_1 O53_1 1.440(11) . ?
C53_1 C63_1 1.484(14) . ?
C63_1 O63_1 1.40(2) . ?
C14_1 O54_1 1.412(10) . ?
C14_1 C24_1 1.533(12) . ?
C24_1 O24_1 1.412(11) . ?
C24_1 C34_1 1.524(12) . ?
C34_1 O34_1 1.424(10) . ?
C34_1 C44_1 1.504(12) . ?
C44_1 O44_1 1.430(10) . ?
C44_1 C54_1 1.529(13) . ?
O44_1 C15_1 1.426(10) . ?
C54_1 O54_1 1.439(11) . ?
C54_1 C64A_1 1.471(15) . ?
C54_1 C64B_1 1.656(19) . ?
C64A_1 O64A_1 1.450(17) . ?
C64B_1 O64B_1 1.44(2) . ?
C15_1 O55_1 1.413(10) . ?
C15_1 C25_1 1.497(11) . ?
C25_1 O25_1 1.428(10) . ?
C25_1 C35_1 1.491(14) . ?
C35_1 O35_1 1.424(9) . ?
C35_1 C45_1 1.527(11) . ?
C45_1 O45_1 1.426(11) . ?
C45_1 C55_1 1.512(11) . ?
O45_1 C16_1 1.397(12) . ?
C55_1 O55_1 1.411(11) . ?
C55_1 C65_1 1.549(11) . ?
C65_1 O65_1 1.415(12) . ?
C16_1 O56_1 1.389(10) . ?
C16_1 C26_1 1.521(12) . ?
C26_1 O26_1 1.432(9) . ?
C26_1 C36_1 1.503(12) . ?
C36_1 O36_1 1.427(10) . ?
C36_1 C46_1 1.513(11) . ?
C46_1 O46_1 1.446(11) . ?
C46_1 C56_1 1.509(13) . ?
O46_1 C17_1 1.402(10) . ?
C56_1 O56_1 1.453(14) . ?
C56_1 C66_1 1.624(15) . ?
C66_1 O66_1 1.401(17) . ?
C17_1 O57_1 1.413(10) . ?
C17_1 C27_1 1.506(12) . ?
C27_1 O27_1 1.432(9) . ?
C27_1 C37_1 1.542(11) . ?
C37_1 O37_1 1.388(10) . ?
C37_1 C47_1 1.517(11) . ?
C47_1 O47_1 1.437(10) . ?
C47_1 C57_1 1.531(13) . ?
C57_1 O57_1 1.430(12) . ?
C57_1 C67_1 1.543(14) . ?
C67_1 O67A_1 1.436(13) . ?
C67_1 O67B_1 1.450(13) . ?
C11_2 C1_2 1.53(3) . ?
C1_2 C6_2 1.51(3) . ?
C1_2 C2_2 1.51(3) . ?
C1_2 C5_2 1.51(3) . ?
C6_2 C8_2 1.52(3) . ?
C8_2 C4_2 1.51(3) . ?
C4_2 C12_2 1.37(2) . ?
C4_2 C3_2 1.51(3) . ?
C12_2 C14_2 1.39(2) . ?
C12_2 C15_2 1.40(3) . ?
C15_2 C17_2 1.39(3) . ?
C17_2 C18_2 1.38(3) . ?
C18_2 C16_2 1.36(3) . ?
C18_2 O2_2 1.37(3) . ?
C16_2 C14_2 1.41(3) . ?
C14_2 C13_2 1.40(3) . ?
C13_2 C10_2 1.51(3) . ?
C10_2 C3_2 1.51(3) . ?
C3_2 C2_2 1.50(3) . ?
C2_2 C7_2 1.49(3) . ?
C7_2 C9_2 1.52(3) . ?
C9_2 C5_2 1.54(3) . ?
C5_2 O1_2 1.45(3) . ?
O2_3 C18_3 1.36(3) . ?
C16_3 C18_3 1.39(3) . ?
C16_3 C14_3 1.40(2) . ?
C18_3 C17_3 1.37(3) . ?
C17_3 C15_3 1.38(3) . ?
C15_3 C12_3 1.40(3) . ?
C12_3 C4_3 1.38(2) . ?
C12_3 C14_3 1.40(2) . ?
C14_3 C13_3 1.40(2) . ?
C13_3 C10_3 1.50(3) . ?
C10_3 C3_3 1.51(3) . ?
C3_3 C2_3 1.50(2) . ?
C3_3 C4_3 1.51(3) . ?
C2_3 C7_3 1.50(3) . ?
C2_3 C1_3 1.52(3) . ?
C7_3 C9_3 1.54(3) . ?
C9_3 C5_3 1.51(3) . ?
C5_3 O1_3 1.42(3) . ?
C5_3 C1_3 1.52(3) . ?
C1_3 C6_3 1.51(3) . ?
C1_3 C11_3 1.53(3) . ?
C6_3 C8_3 1.53(3) . ?
C4_3 C8_3 1.51(2) . ?
O1W O1W 0.89(7) 2_757 ?

loop_
_geom_torsion_atom_site_label_1
_geom_torsion_atom_site_label_2
_geom_torsion_atom_site_label_3
_geom_torsion_atom_site_label_4
_geom_torsion
_geom_torsion_site_symmetry_1
_geom_torsion_site_symmetry_2
_geom_torsion_site_symmetry_3
_geom_torsion_site_symmetry_4
_geom_torsion_publ_flag
O51_1 C11_1 C21_1 O21_1 -178.7(7) . . . . ?
O47_1 C11_1 C21_1 O21_1 58.3(9) . . . . ?
O51_1 C11_1 C21_1 C31_1 57.3(9) . . . . ?
O47_1 C11_1 C21_1 C31_1 -65.6(9) . . . . ?
O21_1 C21_1 C31_1 O31_1 60.3(8) . . . . ?
C11_1 C21_1 C31_1 O31_1 -175.4(6) . . . . ?
O21_1 C21_1 C31_1 C41_1 -178.0(7) . . . . ?
C11_1 C21_1 C31_1 C41_1 -53.7(9) . . . . ?
O31_1 C31_1 C41_1 O41_1 -66.3(8) . . . . ?
C21_1 C31_1 C41_1 O41_1 172.1(6) . . . . ?
O31_1 C31_1 C41_1 C51_1 174.7(7) . . . . ?
C21_1 C31_1 C41_1 C51_1 53.1(10) . . . . ?
C31_1 C41_1 O41_1 C12_1 122.1(7) . . . . ?
C51_1 C41_1 O41_1 C12_1 -116.7(7) . . . . ?
O41_1 C41_1 C51_1 O51_1 -171.4(6) . . . . ?
C31_1 C41_1 C51_1 O51_1 -53.5(9) . . . . ?
O41_1 C41_1 C51_1 C61_1 67.0(11) . . . . ?
C31_1 C41_1 C51_1 C61_1 -175.2(10) . . . . ?
O47_1 C11_1 O51_1 C51_1 60.3(10) . . . . ?
C21_1 C11_1 O51_1 C51_1 -60.2(10) . . . . ?
C61_1 C51_1 O51_1 C11_1 -179.1(9) . . . . ?
C41_1 C51_1 O51_1 C11_1 57.3(10) . . . . ?
O51_1 C51_1 C61_1 O61_1 61.7(17) . . . . ?
C41_1 C51_1 C61_1 O61_1 -176.8(13) . . . . ?
C41_1 O41_1 C12_1 O52_1 110.8(7) . . . . ?
C41_1 O41_1 C12_1 C22_1 -128.0(7) . . . . ?
O52_1 C12_1 C22_1 O22_1 -176.5(6) . . . . ?
O41_1 C12_1 C22_1 O22_1 62.4(8) . . . . ?
O52_1 C12_1 C22_1 C32_1 59.9(8) . . . . ?
O41_1 C12_1 C22_1 C32_1 -61.1(8) . . . . ?
O22_1 C22_1 C32_1 O32_1 59.2(8) . . . . ?
C12_1 C22_1 C32_1 O32_1 -177.5(6) . . . . ?
O22_1 C22_1 C32_1 C42_1 -179.5(6) . . . . ?
C12_1 C22_1 C32_1 C42_1 -56.2(8) . . . . ?
O32_1 C32_1 C42_1 O42_1 -66.2(8) . . . . ?
C22_1 C32_1 C42_1 O42_1 172.6(6) . . . . ?
O32_1 C32_1 C42_1 C52_1 174.8(6) . . . . ?
C22_1 C32_1 C42_1 C52_1 53.6(8) . . . . ?
C32_1 C42_1 O42_1 C13_1 130.3(7) . . . . ?
C52_1 C42_1 O42_1 C13_1 -108.8(7) . . . . ?
O42_1 C42_1 C52_1 O52_1 -171.6(6) . . . . ?
C32_1 C42_1 C52_1 O52_1 -53.0(8) . . . . ?
O42_1 C42_1 C52_1 C62_1 71.0(8) . . . . ?
C32_1 C42_1 C52_1 C62_1 -170.5(7) . . . . ?
O41_1 C12_1 O52_1 C52_1 58.8(8) . . . . ?
C22_1 C12_1 O52_1 C52_1 -60.8(8) . . . . ?
C62_1 C52_1 O52_1 C12_1 179.0(7) . . . . ?
C42_1 C52_1 O52_1 C12_1 56.7(8) . . . . ?
O52_1 C52_1 C62_1 O62_1 -65.5(9) . . . . ?
C42_1 C52_1 C62_1 O62_1 54.6(9) . . . . ?
C42_1 O42_1 C13_1 O53_1 117.0(7) . . . . ?
C42_1 O42_1 C13_1 C23_1 -122.2(7) . . . . ?
O42_1 C13_1 C23_1 O23_1 56.3(8) . . . . ?
O53_1 C13_1 C23_1 O23_1 176.8(6) . . . . ?
O42_1 C13_1 C23_1 C33_1 -66.1(8) . . . . ?
O53_1 C13_1 C23_1 C33_1 54.4(8) . . . . ?
O23_1 C23_1 C33_1 O33_1 61.8(8) . . . . ?
C13_1 C23_1 C33_1 O33_1 -177.0(6) . . . . ?
O23_1 C23_1 C33_1 C43_1 -176.8(6) . . . . ?
C13_1 C23_1 C33_1 C43_1 -55.7(8) . . . . ?
O33_1 C33_1 C43_1 O43_1 -60.3(8) . . . . ?
C23_1 C33_1 C43_1 O43_1 177.7(6) . . . . ?
O33_1 C33_1 C43_1 C53_1 179.5(6) . . . . ?
C23_1 C33_1 C43_1 C53_1 57.5(8) . . . . ?
C33_1 C43_1 O43_1 C14_1 127.5(7) . . . . ?
C53_1 C43_1 O43_1 C14_1 -112.5(8) . . . . ?
O43_1 C43_1 C53_1 O53_1 -177.3(7) . . . . ?
C33_1 C43_1 C53_1 O53_1 -58.1(9) . . . . ?
O43_1 C43_1 C53_1 C63_1 62.1(11) . . . . ?
C33_1 C43_1 C53_1 C63_1 -178.7(9) . . . . ?
O42_1 C13_1 O53_1 C53_1 62.1(9) . . . . ?
C23_1 C13_1 O53_1 C53_1 -57.5(9) . . . . ?
C63_1 C53_1 O53_1 C13_1 -175.1(9) . . . . ?
C43_1 C53_1 O53_1 C13_1 59.2(10) . . . . ?
O53_1 C53_1 C63_1 O63_1 -60.1(12) . . . . ?
C43_1 C53_1 C63_1 O63_1 61.7(12) . . . . ?
C43_1 O43_1 C14_1 O54_1 113.0(7) . . . . ?
C43_1 O43_1 C14_1 C24_1 -125.9(7) . . . . ?
O43_1 C14_1 C24_1 O24_1 60.8(9) . . . . ?
O54_1 C14_1 C24_1 O24_1 -176.8(7) . . . . ?
O43_1 C14_1 C24_1 C34_1 -62.6(9) . . . . ?
O54_1 C14_1 C24_1 C34_1 59.8(10) . . . . ?
O24_1 C24_1 C34_1 O34_1 61.1(10) . . . . ?
C14_1 C24_1 C34_1 O34_1 -176.9(7) . . . . ?
O24_1 C24_1 C34_1 C44_1 -178.7(7) . . . . ?
C14_1 C24_1 C34_1 C44_1 -56.7(10) . . . . ?
O34_1 C34_1 C44_1 O44_1 -65.1(10) . . . . ?
C24_1 C34_1 C44_1 O44_1 174.0(8) . . . . ?
O34_1 C34_1 C44_1 C54_1 175.6(8) . . . . ?
C24_1 C34_1 C44_1 C54_1 54.7(10) . . . . ?
C34_1 C44_1 O44_1 C15_1 125.8(8) . . . . ?
C54_1 C44_1 O44_1 C15_1 -113.2(8) . . . . ?
O44_1 C44_1 C54_1 O54_1 -172.9(7) . . . . ?
C34_1 C44_1 C54_1 O54_1 -54.1(11) . . . . ?
O44_1 C44_1 C54_1 C64A_1 57.1(13) . . . . ?
C34_1 C44_1 C54_1 C64A_1 175.9(10) . . . . ?
O44_1 C44_1 C54_1 C64B_1 79.2(12) . . . . ?
C34_1 C44_1 C54_1 C64B_1 -162.0(11) . . . . ?
O43_1 C14_1 O54_1 C54_1 58.9(9) . . . . ?
C24_1 C14_1 O54_1 C54_1 -62.0(10) . . . . ?
C64A_1 C54_1 O54_1 C14_1 -168.6(10) . . . . ?
C44_1 C54_1 O54_1 C14_1 58.5(11) . . . . ?
C64B_1 C54_1 O54_1 C14_1 168.0(10) . . . . ?
O54_1 C54_1 C64A_1 O64A_1 -64.5(13) . . . . ?
C44_1 C54_1 C64A_1 O64A_1 64.3(14) . . . . ?
O54_1 C54_1 C64B_1 O64B_1 76.0(18) . . . . ?
C44_1 C54_1 C64B_1 O64B_1 -170.1(15) . . . . ?
C44_1 O44_1 C15_1 O55_1 108.3(9) . . . . ?
C44_1 O44_1 C15_1 C25_1 -130.6(8) . . . . ?
O55_1 C15_1 C25_1 O25_1 -177.9(7) . . . . ?
O44_1 C15_1 C25_1 O25_1 61.4(10) . . . . ?
O55_1 C15_1 C25_1 C35_1 58.7(9) . . . . ?
O44_1 C15_1 C25_1 C35_1 -62.0(9) . . . . ?
O25_1 C25_1 C35_1 O35_1 60.7(8) . . . . ?
C15_1 C25_1 C35_1 O35_1 -175.9(6) . . . . ?
O25_1 C25_1 C35_1 C45_1 -178.8(6) . . . . ?
C15_1 C25_1 C35_1 C45_1 -55.3(8) . . . . ?
O35_1 C35_1 C45_1 O45_1 -63.5(8) . . . . ?
C25_1 C35_1 C45_1 O45_1 174.2(6) . . . . ?
O35_1 C35_1 C45_1 C55_1 175.0(7) . . . . ?
C25_1 C35_1 C45_1 C55_1 52.7(9) . . . . ?
C55_1 C45_1 O45_1 C16_1 -107.0(7) . . . . ?
C35_1 C45_1 O45_1 C16_1 131.7(7) . . . . ?
O45_1 C45_1 C55_1 O55_1 -172.2(6) . . . . ?
C35_1 C45_1 C55_1 O55_1 -52.9(9) . . . . ?
O45_1 C45_1 C55_1 C65_1 69.0(9) . . . . ?
C35_1 C45_1 C55_1 C65_1 -171.7(7) . . . . ?
C45_1 C55_1 O55_1 C15_1 56.3(8) . . . . ?
C65_1 C55_1 O55_1 C15_1 178.9(6) . . . . ?
O44_1 C15_1 O55_1 C55_1 59.4(9) . . . . ?
C25_1 C15_1 O55_1 C55_1 -59.1(10) . . . . ?
O55_1 C55_1 C65_1 O65_1 -61.5(9) . . . . ?
C45_1 C55_1 C65_1 O65_1 60.8(10) . . . . ?
C45_1 O45_1 C16_1 O56_1 111.0(8) . . . . ?
C45_1 O45_1 C16_1 C26_1 -126.8(7) . . . . ?
O56_1 C16_1 C26_1 O26_1 -178.1(7) . . . . ?
O45_1 C16_1 C26_1 O26_1 58.0(8) . . . . ?
O56_1 C16_1 C26_1 C36_1 57.7(10) . . . . ?
O45_1 C16_1 C26_1 C36_1 -66.2(8) . . . . ?
O26_1 C26_1 C36_1 O36_1 60.5(9) . . . . ?
C16_1 C26_1 C36_1 O36_1 -176.8(7) . . . . ?
O26_1 C26_1 C36_1 C46_1 -179.7(7) . . . . ?
C16_1 C26_1 C36_1 C46_1 -57.0(9) . . . . ?
O36_1 C36_1 C46_1 O46_1 -63.9(9) . . . . ?
C26_1 C36_1 C46_1 O46_1 176.5(7) . . . . ?
O36_1 C36_1 C46_1 C56_1 177.1(8) . . . . ?
C26_1 C36_1 C46_1 C56_1 57.6(11) . . . . ?
C56_1 C46_1 O46_1 C17_1 -112.3(9) . . . . ?
C36_1 C46_1 O46_1 C17_1 128.0(7) . . . . ?
O46_1 C46_1 C56_1 O56_1 -174.7(8) . . . . ?
C36_1 C46_1 C56_1 O56_1 -56.9(12) . . . . ?
O46_1 C46_1 C56_1 C66_1 70.7(13) . . . . ?
C36_1 C46_1 C56_1 C66_1 -171.5(10) . . . . ?
O45_1 C16_1 O56_1 C56_1 62.5(11) . . . . ?
C26_1 C16_1 O56_1 C56_1 -58.3(11) . . . . ?
C46_1 C56_1 O56_1 C16_1 58.3(13) . . . . ?
C66_1 C56_1 O56_1 C16_1 178.3(9) . . . . ?
O56_1 C56_1 C66_1 O66_1 -69.7(13) . . . . ?
C46_1 C56_1 C66_1 O66_1 48.3(16) . . . . ?
C46_1 O46_1 C17_1 O57_1 111.5(7) . . . . ?
C46_1 O46_1 C17_1 C27_1 -126.7(7) . . . . ?
O46_1 C17_1 C27_1 O27_1 59.5(8) . . . . ?
O57_1 C17_1 C27_1 O27_1 -178.6(6) . . . . ?
O46_1 C17_1 C27_1 C37_1 -64.0(8) . . . . ?
O57_1 C17_1 C27_1 C37_1 57.9(9) . . . . ?
O27_1 C27_1 C37_1 O37_1 60.2(8) . . . . ?
C17_1 C27_1 C37_1 O37_1 -176.3(6) . . . . ?
O27_1 C27_1 C37_1 C47_1 -178.6(6) . . . . ?
C17_1 C27_1 C37_1 C47_1 -55.1(8) . . . . ?
O37_1 C37_1 C47_1 O47_1 -64.5(8) . . . . ?
C27_1 C37_1 C47_1 O47_1 174.0(7) . . . . ?
O37_1 C37_1 C47_1 C57_1 174.6(7) . . . . ?
C27_1 C37_1 C47_1 C57_1 53.1(9) . . . . ?
O51_1 C11_1 O47_1 C47_1 109.7(8) . . . . ?
C21_1 C11_1 O47_1 C47_1 -127.7(7) . . . . ?
C37_1 C47_1 O47_1 C11_1 127.1(8) . . . . ?
C57_1 C47_1 O47_1 C11_1 -110.8(9) . . . . ?
O47_1 C47_1 C57_1 O57_1 -171.2(7) . . . . ?
C37_1 C47_1 C57_1 O57_1 -52.7(9) . . . . ?
O47_1 C47_1 C57_1 C67_1 71.4(11) . . . . ?
C37_1 C47_1 C57_1 C67_1 -170.2(9) . . . . ?
O46_1 C17_1 O57_1 C57_1 61.0(10) . . . . ?
C27_1 C17_1 O57_1 C57_1 -59.0(10) . . . . ?
C47_1 C57_1 O57_1 C17_1 55.4(10) . . . . ?
C67_1 C57_1 O57_1 C17_1 176.6(8) . . . . ?
O57_1 C57_1 C67_1 O67A_1 -57.6(12) . . . . ?
C47_1 C57_1 C67_1 O67A_1 62.7(13) . . . . ?
O57_1 C57_1 C67_1 O67B_1 70.8(18) . . . . ?
C47_1 C57_1 C67_1 O67B_1 -169.0(15) . . . . ?
C2_2 C1_2 C6_2 C8_2 56(4) . . . . ?
C5_2 C1_2 C6_2 C8_2 169(4) . . . . ?
C11_2 C1_2 C6_2 C8_2 -69(4) . . . . ?
C1_2 C6_2 C8_2 C4_2 -57(6) . . . . ?
C6_2 C8_2 C4_2 C12_2 -176(4) . . . . ?
C6_2 C8_2 C4_2 C3_2 54(5) . . . . ?
C3_2 C4_2 C12_2 C14_2 -21(4) . . . . ?
C8_2 C4_2 C12_2 C14_2 -149(4) . . . . ?
C3_2 C4_2 C12_2 C15_2 160(3) . . . . ?
C8_2 C4_2 C12_2 C15_2 32(5) . . . . ?
C4_2 C12_2 C15_2 C17_2 178(3) . . . . ?
C14_2 C12_2 C15_2 C17_2 -1(3) . . . . ?
C12_2 C15_2 C17_2 C18_2 0(3) . . . . ?
C15_2 C17_2 C18_2 C16_2 1(3) . . . . ?
C15_2 C17_2 C18_2 O2_2 -177(4) . . . . ?
O2_2 C18_2 C16_2 C14_2 176(4) . . . . ?
C17_2 C18_2 C16_2 C14_2 -2(3) . . . . ?
C4_2 C12_2 C14_2 C13_2 1(5) . . . . ?
C15_2 C12_2 C14_2 C13_2 -180(4) . . . . ?
C4_2 C12_2 C14_2 C16_2 -179(3) . . . . ?
C15_2 C12_2 C14_2 C16_2 0(2) . . . . ?
C18_2 C16_2 C14_2 C12_2 1(3) . . . . ?
C18_2 C16_2 C14_2 C13_2 -179(4) . . . . ?
C12_2 C14_2 C13_2 C10_2 -12(6) . . . . ?
C16_2 C14_2 C13_2 C10_2 168(5) . . . . ?
C14_2 C13_2 C10_2 C3_2 40(7) . . . . ?
C12_2 C4_2 C3_2 C2_2 176(3) . . . . ?
C8_2 C4_2 C3_2 C2_2 -52(4) . . . . ?
C12_2 C4_2 C3_2 C10_2 50(4) . . . . ?
C8_2 C4_2 C3_2 C10_2 -178(4) . . . . ?
C13_2 C10_2 C3_2 C2_2 177(5) . . . . ?
C13_2 C10_2 C3_2 C4_2 -59(6) . . . . ?
C4_2 C3_2 C2_2 C7_2 -177(5) . . . . ?
C10_2 C3_2 C2_2 C7_2 -53(7) . . . . ?
C4_2 C3_2 C2_2 C1_2 59(5) . . . . ?
C10_2 C3_2 C2_2 C1_2 -177(4) . . . . ?
C6_2 C1_2 C2_2 C7_2 166(4) . . . . ?
C5_2 C1_2 C2_2 C7_2 45(4) . . . . ?
C11_2 C1_2 C2_2 C7_2 -73(5) . . . . ?
C6_2 C1_2 C2_2 C3_2 -60(4) . . . . ?
C5_2 C1_2 C2_2 C3_2 180(3) . . . . ?
C11_2 C1_2 C2_2 C3_2 62(4) . . . . ?
C3_2 C2_2 C7_2 C9_2 -162(5) . . . . ?
C1_2 C2_2 C7_2 C9_2 -32(7) . . . . ?
C2_2 C7_2 C9_2 C5_2 7(8) . . . . ?
C6_2 C1_2 C5_2 O1_2 87(4) . . . . ?
C2_2 C1_2 C5_2 O1_2 -159(4) . . . . ?
C11_2 C1_2 C5_2 O1_2 -36(4) . . . . ?
C6_2 C1_2 C5_2 C9_2 -156(4) . . . . ?
C2_2 C1_2 C5_2 C9_2 -41(4) . . . . ?
C11_2 C1_2 C5_2 C9_2 81(4) . . . . ?
C7_2 C9_2 C5_2 O1_2 139(6) . . . . ?
C7_2 C9_2 C5_2 C1_2 21(6) . . . . ?
C14_3 C16_3 C18_3 O2_3 -172(4) . . . . ?
C14_3 C16_3 C18_3 C17_3 3(3) . . . . ?
O2_3 C18_3 C17_3 C15_3 171(4) . . . . ?
C16_3 C18_3 C17_3 C15_3 -4(3) . . . . ?
C18_3 C17_3 C15_3 C12_3 3(3) . . . . ?
C17_3 C15_3 C12_3 C4_3 179(3) . . . . ?
C17_3 C15_3 C12_3 C14_3 0(3) . . . . ?
C4_3 C12_3 C14_3 C16_3 180(3) . . . . ?
C15_3 C12_3 C14_3 C16_3 -2(2) . . . . ?
C4_3 C12_3 C14_3 C13_3 -3(4) . . . . ?
C15_3 C12_3 C14_3 C13_3 176(3) . . . . ?
C18_3 C16_3 C14_3 C12_3 0(3) . . . . ?
C18_3 C16_3 C14_3 C13_3 -177(3) . . . . ?
C12_3 C14_3 C13_3 C10_3 -12(5) . . . . ?
C16_3 C14_3 C13_3 C10_3 165(4) . . . . ?
C14_3 C13_3 C10_3 C3_3 43(6) . . . . ?
C13_3 C10_3 C3_3 C2_3 177(4) . . . . ?
C13_3 C10_3 C3_3 C4_3 -57(5) . . . . ?
C10_3 C3_3 C2_3 C7_3 -54(6) . . . . ?
C4_3 C3_3 C2_3 C7_3 -179(4) . . . . ?
C10_3 C3_3 C2_3 C1_3 -180(4) . . . . ?
C4_3 C3_3 C2_3 C1_3 56(4) . . . . ?
C3_3 C2_3 C7_3 C9_3 -168(5) . . . . ?
C1_3 C2_3 C7_3 C9_3 -38(5) . . . . ?
C2_3 C7_3 C9_3 C5_3 15(7) . . . . ?
C7_3 C9_3 C5_3 O1_3 143(5) . . . . ?
C7_3 C9_3 C5_3 C1_3 14(6) . . . . ?
C3_3 C2_3 C1_3 C6_3 -58(4) . . . . ?
C7_3 C2_3 C1_3 C6_3 166(3) . . . . ?
C3_3 C2_3 C1_3 C5_3 -177(3) . . . . ?
C7_3 C2_3 C1_3 C5_3 47(4) . . . . ?
C3_3 C2_3 C1_3 C11_3 69(4) . . . . ?
C7_3 C2_3 C1_3 C11_3 -67(4) . . . . ?
O1_3 C5_3 C1_3 C6_3 81(4) . . . . ?
C9_3 C5_3 C1_3 C6_3 -153(4) . . . . ?
O1_3 C5_3 C1_3 C2_3 -163(4) . . . . ?
C9_3 C5_3 C1_3 C2_3 -37(4) . . . . ?
O1_3 C5_3 C1_3 C11_3 -47(4) . . . . ?
C9_3 C5_3 C1_3 C11_3 79(5) . . . . ?
C2_3 C1_3 C6_3 C8_3 54(4) . . . . ?
C5_3 C1_3 C6_3 C8_3 165(3) . . . . ?
C11_3 C1_3 C6_3 C8_3 -71(4) . . . . ?
C14_3 C12_3 C4_3 C3_3 -15(4) . . . . ?
C15_3 C12_3 C4_3 C3_3 166(3) . . . . ?
C14_3 C12_3 C4_3 C8_3 -154(3) . . . . ?
C15_3 C12_3 C4_3 C8_3 28(4) . . . . ?
C2_3 C3_3 C4_3 C12_3 173(3) . . . . ?
C10_3 C3_3 C4_3 C12_3 46(5) . . . . ?
C2_3 C3_3 C4_3 C8_3 -48(4) . . . . ?
C10_3 C3_3 C4_3 C8_3 -175(4) . . . . ?
C12_3 C4_3 C8_3 C6_3 -176(3) . . . . ?
C3_3 C4_3 C8_3 C6_3 44(5) . . . . ?
C1_3 C6_3 C8_3 C4_3 -48(5) . . . . ?
